data_1536698
loop_
_publ_author_name
'Ellern, A.M.'
'Antipin, M.Yu.'
'Sukhoverkhov, V.F.'
'Struchkov, Yu.T.'

_publ_section_title
;
 Crystal structure of bromine trifluoride at -120C
;
_journal_name_full 'Zhurnal Neorganicheskoi Khimii'
_journal_page_first 1393
_journal_page_last 1395
_journal_volume 36
_journal_year 1991
_chemical_formula_sum 'Br F3'
_space_group_IT_number 36
_symmetry_space_group_name_Hall 'C 2c -2'
_symmetry_space_group_name_H-M 'C m c 21'
_cell_angle_alpha 90
_cell_angle_beta 90
_cell_angle_gamma 90
_cell_formula_units_Z 4
_cell_length_a 5.315
_cell_length_b 7.305
_cell_length_c 6.624
_cell_volume 257.184
_citation_journal_id_ASTM ZNOKAQ
_cod_data_source_file Ellern_ZNOKAQ_1991_1151.cif
_cod_data_source_block Br1F3
_cod_original_cell_volume 257.1839
_cod_original_formula_sum 'Br1 F3'
_cod_database_code 1536698

loop_
_symmetry_equiv_pos_as_xyz
x,y,z
-x,-y,z+1/2
-x,y,z
x,-y,z+1/2
x+1/2,y+1/2,z
-x+1/2,-y+1/2,z+1/2
-x+1/2,y+1/2,z
x+1/2,-y+1/2,z+1/2

loop_
_atom_site_label
_atom_site_type_symbol
_atom_site_fract_x
_atom_site_fract_y
_atom_site_fract_z
_atom_site_occupancy
_atom_site_U_iso_or_equiv
F2 F-1 0 0.1177 -0.032 1 0.0
F3 F-1 0 0.5642 0.2168 1 0.0
F1 F-1 0 0.2412 0.3052 1 0.0
Br1 Br+3 0 0.3415 0.072 1 0.0
